data_7237237
loop_
_publ_author_name
'Usoltsev, Andrey N.'
'Elshobaki, Moneim'
'Adonin, Sergey A.'
'Frolova, Lyubov A.'
'Derzhavskaya, Tatiyana'
'Abramov, Pavel A.'
'Anokhin, Denis V.'
'Korolkov, Ilya V.'
'Luchkin, Sergey Yu.'
'Dremova, Nadezhda N.'
'Stevenson, Keith J.'
'Sokolov, Maxim N.'
'Fedin, Vladimir P.'
'Troshin, Pavel A.'

_publ_section_title
;
 Polymeric iodobismuthates {[Bi3I10]} and {[BiI4]} with N-heterocyclic
 cations: promising perovskite-like photoactive materials for electronic
 devices
;
_journal_issue 11
_journal_name_full 'Journal of Materials Chemistry A'
_journal_page_first 5957
_journal_paper_doi 10.1039/C8TA09204D
_journal_volume 7
_journal_year 2019
_chemical_formula_sum 'C23 H33 Bi2 I9 N4'
_chemical_formula_weight 1925.59
_space_group_crystal_system orthorhombic
_space_group_IT_number 62
_space_group_name_Hall '-P 2ac 2n'
_space_group_name_H-M_alt 'P n m a'
_atom_sites_solution_hydrogens geom
_atom_sites_solution_primary direct
_atom_sites_solution_secondary difmap
_audit_creation_method SHELXL-2014/7
_audit_update_record
;
2017-08-03 deposited with the CCDC.
2018-12-06 downloaded from the CCDC.
;
_cell_angle_alpha 90
_cell_angle_beta 90
_cell_angle_gamma 90
_cell_formula_units_Z 4
_cell_length_a 16.4361(4)
_cell_length_b 22.9617(9)
_cell_length_c 11.2234(3)
_cell_measurement_reflns_used 4274
_cell_measurement_temperature 130(2)
_cell_measurement_theta_max 29.0460
_cell_measurement_theta_min 3.8100
_cell_volume 4235.7(2)
_computing_cell_refinement 'CrysAlisPro 1.171.38.41 (Rigaku OD, 2015)'
_computing_data_collection 'CrysAlisPro 1.171.38.41 (Rigaku OD, 2015)'
_computing_data_reduction 'CrysAlisPro 1.171.38.41 (Rigaku OD, 2015)'
_computing_molecular_graphics 'ShelXle (H\"ubschle, 2011)'
_computing_publication_material 'CIFTAB-2014 (Sheldrick, 2014)'
_computing_structure_refinement 'SHELXL-2014 (Sheldrick, 2014)'
_computing_structure_solution 'SHELXS-2014 (Sheldrick, 2014)'
_diffrn_ambient_temperature 130(2)
_diffrn_detector 'CCD plate'
_diffrn_detector_area_resol_mean 10.6168
_diffrn_detector_type AtlasS2
_diffrn_measured_fraction_theta_full 0.997
_diffrn_measured_fraction_theta_max 0.867
_diffrn_measurement_device 'four-circle diffractometer'
_diffrn_measurement_device_type 'New Xcalibur, AtlasS2'
_diffrn_measurement_method '\w scans'
_diffrn_radiation_monochromator graphite
_diffrn_radiation_probe x-ray
_diffrn_radiation_source 'fine-focus sealed tube'
_diffrn_radiation_type MoK\a
_diffrn_radiation_wavelength 0.71073
_diffrn_reflns_av_R_equivalents 0.0474
_diffrn_reflns_av_unetI/netI 0.0448
_diffrn_reflns_Laue_measured_fraction_full 0.997
_diffrn_reflns_Laue_measured_fraction_max 0.867
_diffrn_reflns_limit_h_max 15
_diffrn_reflns_limit_h_min -22
_diffrn_reflns_limit_k_max 31
_diffrn_reflns_limit_k_min -19
_diffrn_reflns_limit_l_max 8
_diffrn_reflns_limit_l_min -14
_diffrn_reflns_number 14012
_diffrn_reflns_point_group_measured_fraction_full 0.997
_diffrn_reflns_point_group_measured_fraction_max 0.867
_diffrn_reflns_theta_full 25.500
_diffrn_reflns_theta_max 29.557
_diffrn_reflns_theta_min 3.452
_diffrn_source 'sealed X-ray tube'
_exptl_absorpt_coefficient_mu 14.877
_exptl_absorpt_correction_T_max 1.00000
_exptl_absorpt_correction_T_min 0.28545
_exptl_absorpt_correction_type multi-scan
_exptl_absorpt_process_details
;
CrysAlisPro 1.171.38.41 (Rigaku Oxford Diffraction, 2015)
Empirical absorption correction using spherical harmonics,
implemented in SCALE3 ABSPACK scaling algorithm.
;
_exptl_crystal_colour yellow
_exptl_crystal_density_diffrn 3.020
_exptl_crystal_description prism
_exptl_crystal_F_000 3368
_exptl_crystal_size_max 0.200
_exptl_crystal_size_mid 0.080
_exptl_crystal_size_min 0.050
_refine_diff_density_max 2.289
_refine_diff_density_min -4.153
_refine_diff_density_rms 0.245
_refine_ls_extinction_method none
_refine_ls_goodness_of_fit_ref 1.057
_refine_ls_hydrogen_treatment constr
_refine_ls_matrix_type full
_refine_ls_number_parameters 179
_refine_ls_number_reflns 5268
_refine_ls_number_restraints 0
_refine_ls_restrained_S_all 1.057
_refine_ls_R_factor_all 0.0530
_refine_ls_R_factor_gt 0.0376
_refine_ls_shift/su_max 0.001
_refine_ls_shift/su_mean 0.000
_refine_ls_structure_factor_coef Fsqd
_refine_ls_weighting_details 'w=1/[\s^2^(Fo^2^)+(0.0336P)^2^+18.9353P] where P=(Fo^2^+2Fc^2^)/3'
_refine_ls_weighting_scheme calc
_refine_ls_wR_factor_gt 0.0833
_refine_ls_wR_factor_ref 0.0902
_reflns_Friedel_coverage 0.000
_reflns_number_gt 4248
_reflns_number_total 5268
_reflns_threshold_expression >2\s(I)
_cod_data_source_file c8ta09204d2.cif
_cod_data_source_block AU113b_a
_cod_database_code 7237237
_shelx_shelxl_version_number 2014/7
_shelx_space_group_comment
;
The symmetry employed for this shelxl refinement is uniquely defined
by the following loop, which should always be used as a source of
symmetry information in preference to the above space-group names.
They are only intended as comments.
;
_shelx_estimated_absorpt_t_min 0.155
_shelx_estimated_absorpt_t_max 0.523

loop_
_space_group_symop_operation_xyz
'x, y, z'
'-x+1/2, -y, z+1/2'
'-x, y+1/2, -z'
'x+1/2, -y+1/2, -z+1/2'
'-x, -y, -z'
'x-1/2, y, -z-1/2'
'x, -y-1/2, z'
'-x-1/2, y-1/2, z-1/2'

loop_
_atom_site_label
_atom_site_type_symbol
_atom_site_fract_x
_atom_site_fract_y
_atom_site_fract_z
_atom_site_U_iso_or_equiv
_atom_site_adp_type
_atom_site_occupancy
_atom_site_site_symmetry_order
_atom_site_calc_flag
_atom_site_refinement_flags_posn
_atom_site_refinement_flags_adp
_atom_site_refinement_flags_occupancy
_atom_site_disorder_assembly
_atom_site_disorder_group
C1 C 0.4267(5) 0.4136(3) 0.6549(8) 0.0349(19) Uani 1 1 d . . . . .
H1A H 0.4680 0.3829 0.6418 0.042 Uiso 1 1 calc R U . . .
H1B H 0.4526 0.4517 0.6385 0.042 Uiso 1 1 calc R U . . .
C2 C 0.4000(6) 0.4120(6) 0.7784(8) 0.071(4) Uani 1 1 d . . . . .
H2A H 0.4468 0.4179 0.8311 0.106 Uiso 1 1 calc R U . . .
H2B H 0.3599 0.4428 0.7921 0.106 Uiso 1 1 calc R U . . .
H2C H 0.3753 0.3740 0.7954 0.106 Uiso 1 1 calc R U . . .
C1S C 0.0466(6) 0.4573(4) 0.4666(9) 0.060(2) Uiso 0.5 1 d . . P . .
C3 C 0.3301(6) 0.3509(4) 0.5490(14) 0.082(5) Uani 1 1 d . . . . .
H3A H 0.3550 0.3188 0.5879 0.098 Uiso 1 1 calc R U . . .
C4 C 0.3223(6) 0.4498(5) 0.5195(9) 0.057(3) Uani 1 1 d . . . . .
H4A H 0.3408 0.4881 0.5363 0.068 Uiso 1 1 calc R U . . .
C5 C 0.2591(6) 0.4410(5) 0.4418(11) 0.075(4) Uani 1 1 d . . . . .
H5A H 0.2338 0.4737 0.4053 0.090 Uiso 1 1 calc R U . . .
C6 C 0.2319(5) 0.3872(4) 0.4161(7) 0.044(2) Uani 1 1 d . . . . .
H6A H 0.1893 0.3813 0.3603 0.053 Uiso 1 1 calc R U . . .
C7 C 0.2674(7) 0.3414(5) 0.4724(12) 0.078(4) Uani 1 1 d . . . . .
H7A H 0.2485 0.3029 0.4583 0.093 Uiso 1 1 calc R U . . .
C11 C 0.0000 0.5000 0.5000 0.074(5) Uani 1 2 d S . P . .
N2 N 0.3572(3) 0.4047(3) 0.5705(6) 0.0287(14) Uani 1 1 d . . . . .
N1S N 0.0466(6) 0.4573(4) 0.4666(9) 0.060(2) Uiso 0.5 1 d . . P . .
I002 I 0.52682(3) 0.2500 0.59783(6) 0.01981(14) Uani 1 2 d S T P . .
I003 I 0.67043(4) 0.2500 0.28314(6) 0.02590(15) Uani 1 2 d S T P . .
I004 I 0.78281(4) 0.2500 0.63985(6) 0.02795(16) Uani 1 2 d S T P . .
I005 I 0.65251(3) 0.41638(2) 0.71646(4) 0.02810(12) Uani 1 1 d . . . . .
I006 I 0.54343(3) 0.40932(2) 0.36299(5) 0.03271(13) Uani 1 1 d . . . . .
I007 I 0.80141(3) 0.40941(3) 0.40280(5) 0.05048(18) Uani 1 1 d . . . . .
Bi01 Bi 0.66440(2) 0.34232(2) 0.50187(2) 0.02395(9) Uani 1 1 d . . . . .
N1A N 0.9662(6) 0.2643(4) 0.4232(10) 0.022(3) Uiso 0.5 1 d . . P A -1
C12 C 0.9260(8) 0.252(2) 0.2144(12) 0.047(5) Uani 0.5 1 d . . P A -1
H12A H 0.8875 0.2374 0.1551 0.070 Uiso 0.5 1 calc R U P A -1
H12B H 0.9302 0.2947 0.2068 0.070 Uiso 0.5 1 calc R U P A -1
H12C H 0.9796 0.2347 0.2010 0.070 Uiso 0.5 1 calc R U P A -1
C10 C 0.8971(8) 0.2372(8) 0.3356(13) 0.034(6) Uani 0.5 1 d . . P A -1
H10A H 0.8930 0.1945 0.3457 0.041 Uiso 0.5 1 calc R U P A -1
H10B H 0.8432 0.2549 0.3516 0.041 Uiso 0.5 1 calc R U P A -1
C8 C 0.9879(9) 0.2150(7) 0.4756(14) 0.027(3) Uiso 0.5 1 d . . P A -1
H8A H 0.9603 0.1799 0.4563 0.033 Uiso 0.5 1 calc R U P A -1
C16 C 1.0530(10) 0.2142(8) 0.5615(16) 0.035(4) Uiso 0.5 1 d . . P A -1
H16A H 1.0709 0.1790 0.5974 0.042 Uiso 0.5 1 calc R U P A -1
C14 C 1.0881(9) 0.2671(6) 0.5890(14) 0.033(4) Uiso 0.5 1 d . . P A -1
H14A H 1.1299 0.2692 0.6473 0.039 Uiso 0.5 1 calc R U P A -1
C13 C 1.0621(10) 0.3175(7) 0.5312(15) 0.033(4) Uiso 0.5 1 d . . P A -1
H13A H 1.0866 0.3538 0.5504 0.040 Uiso 0.5 1 calc R U P A -1
C15 C 1.0022(9) 0.3155(7) 0.4476(14) 0.030(3) Uiso 0.5 1 d . . P A -1
H15A H 0.9860 0.3499 0.4070 0.036 Uiso 0.5 1 calc R U P A -1

loop_
_atom_site_aniso_label
_atom_site_aniso_U_11
_atom_site_aniso_U_22
_atom_site_aniso_U_33
_atom_site_aniso_U_23
_atom_site_aniso_U_13
_atom_site_aniso_U_12
C1 0.025(4) 0.039(4) 0.041(5) -0.008(4) -0.007(3) 0.003(3)
C2 0.046(6) 0.135(11) 0.033(6) 0.001(6) -0.006(5) -0.038(6)
C3 0.063(7) 0.040(5) 0.142(12) -0.048(7) -0.058(8) 0.029(5)
C4 0.052(5) 0.051(6) 0.066(7) 0.032(5) -0.030(5) -0.023(5)
C5 0.060(6) 0.082(8) 0.084(9) 0.048(7) -0.042(6) -0.032(6)
C6 0.031(4) 0.079(7) 0.022(4) -0.016(5) -0.007(4) 0.003(5)
C7 0.064(7) 0.064(7) 0.105(10) -0.052(7) -0.049(7) 0.030(6)
C11 0.059(10) 0.074(11) 0.088(13) 0.022(10) -0.014(9) -0.039(9)
N2 0.016(3) 0.039(3) 0.031(4) -0.011(3) 0.000(3) 0.005(3)
I002 0.0157(3) 0.0199(3) 0.0238(3) 0.000 0.0019(2) 0.000
I003 0.0177(3) 0.0412(4) 0.0188(3) 0.000 0.0017(2) 0.000
I004 0.0185(3) 0.0378(4) 0.0276(4) 0.000 -0.0034(3) 0.000
I005 0.0253(2) 0.0328(2) 0.0262(3) -0.0016(2) -0.00218(19) -0.00464(19)
I006 0.0286(3) 0.0377(3) 0.0318(3) 0.0089(2) -0.0078(2) -0.0049(2)
I007 0.0328(3) 0.0884(5) 0.0302(3) 0.0170(3) -0.0035(2) -0.0340(3)
Bi01 0.01754(13) 0.03436(15) 0.01996(15) 0.00220(12) 0.00029(10) -0.00521(11)
C12 0.031(7) 0.074(12) 0.034(8) 0.03(2) -0.006(6) 0.02(2)
C10 0.019(6) 0.047(17) 0.036(8) 0.011(8) -0.010(5) -0.003(6)

loop_
_atom_type_symbol
_atom_type_description
_atom_type_scat_dispersion_real
_atom_type_scat_dispersion_imag
_atom_type_scat_source
C C 0.0033 0.0016 'International Tables Vol C Tables 4.2.6.8 and 6.1.1.4'
H H 0.0000 0.0000 'International Tables Vol C Tables 4.2.6.8 and 6.1.1.4'
N N 0.0061 0.0033 'International Tables Vol C Tables 4.2.6.8 and 6.1.1.4'
I I -0.4742 1.8119 'International Tables Vol C Tables 4.2.6.8 and 6.1.1.4'
Bi Bi -4.1077 10.2566 'International Tables Vol C Tables 4.2.6.8 and 6.1.1.4'

loop_
_geom_angle_atom_site_label_1
_geom_angle_atom_site_label_2
_geom_angle_atom_site_label_3
_geom_angle
_geom_angle_site_symmetry_1
_geom_angle_site_symmetry_3
C2 C1 N2 111.6(7) . .
C2 C1 H1A 109.3 . .
N2 C1 H1A 109.3 . .
C2 C1 H1B 109.3 . .
N2 C1 H1B 109.3 . .
H1A C1 H1B 108.0 . .
C1 C2 H2A 109.5 . .
C1 C2 H2B 109.5 . .
H2A C2 H2B 109.5 . .
C1 C2 H2C 109.5 . .
H2A C2 H2C 109.5 . .
H2B C2 H2C 109.5 . .
N2 C3 C7 121.1(10) . .
N2 C3 H3A 119.5 . .
C7 C3 H3A 119.5 . .
N2 C4 C5 119.4(9) . .
N2 C4 H4A 120.3 . .
C5 C4 H4A 120.3 . .
C6 C5 C4 121.4(10) . .
C6 C5 H5A 119.3 . .
C4 C5 H5A 119.3 . .
C5 C6 C7 118.0(8) . .
C5 C6 H6A 121.0 . .
C7 C6 H6A 121.0 . .
C6 C7 C3 119.7(10) . .
C6 C7 H7A 120.2 . .
C3 C7 H7A 120.2 . .
C1S C11 N1S 180.0 . 5_566
C1S C11 C1S 180.0 . 5_566
N1S C11 C1S 0.0 5_566 5_566
C4 N2 C3 120.3(8) . .
C4 N2 C1 119.9(7) . .
C3 N2 C1 119.7(7) . .
Bi01 I002 Bi01 80.489(16) . 7_565
Bi01 I003 Bi01 81.576(18) . 7_565
Bi01 I004 Bi01 80.886(17) . 7_565
I007 Bi01 I005 93.283(18) . .
I007 Bi01 I006 92.460(18) . .
I005 Bi01 I006 94.919(16) . .
I007 Bi01 I003 91.874(18) . .
I005 Bi01 I003 174.059(16) . .
I006 Bi01 I003 87.801(16) . .
I007 Bi01 I004 93.603(18) . .
I005 Bi01 I004 91.517(16) . .
I006 Bi01 I004 170.890(15) . .
I003 Bi01 I004 85.212(15) . .
I007 Bi01 I002 171.256(19) . .
I005 Bi01 I002 93.365(15) . .
I006 Bi01 I002 92.622(15) . .
I003 Bi01 I002 81.218(15) . .
I004 Bi01 I002 80.549(14) . .
C8 N1A C15 122.6(12) . .
C8 N1A C10 97.4(10) . .
C15 N1A C10 140.0(12) . .
C10 C12 H12A 109.5 . .
C10 C12 H12B 109.5 . .
H12A C12 H12B 109.5 . .
C10 C12 H12C 109.5 . .
H12A C12 H12C 109.5 . .
H12B C12 H12C 109.5 . .
C12 C10 N1A 103.9(15) . .
C12 C10 H10A 111.0 . .
N1A C10 H10A 111.0 . .
C12 C10 H10B 111.0 . .
N1A C10 H10B 111.0 . .
H10A C10 H10B 109.0 . .
N1A C8 C16 120.5(14) . .
N1A C8 H8A 119.7 . .
C16 C8 H8A 119.7 . .
C14 C16 C8 116.6(16) . .
C14 C16 H16A 121.7 . .
C8 C16 H16A 121.7 . .
C16 C14 C13 119.9(15) . .
C16 C14 H14A 120.0 . .
C13 C14 H14A 120.0 . .
C15 C13 C14 120.9(16) . .
C15 C13 H13A 119.5 . .
C14 C13 H13A 119.5 . .
N1A C15 C13 119.3(15) . .
N1A C15 H15A 120.4 . .
C13 C15 H15A 120.4 . .

loop_
_geom_bond_atom_site_label_1
_geom_bond_atom_site_label_2
_geom_bond_distance
_geom_bond_site_symmetry_2
C1 C2 1.454(12) .
C1 N2 1.499(9) .
C1 H1A 0.9900 .
C1 H1B 0.9900 .
C2 H2A 0.9800 .
C2 H2B 0.9800 .
C2 H2C 0.9800 .
C1S C11 1.300(10) .
C3 N2 1.334(11) .
C3 C7 1.360(14) .
C3 H3A 0.9500 .
C4 N2 1.316(11) .
C4 C5 1.372(12) .
C4 H4A 0.9500 .
C5 C6 1.346(14) .
C5 H5A 0.9500 .
C6 C7 1.357(14) .
C6 H6A 0.9500 .
C7 H7A 0.9500 .
C11 N1S 1.300(10) 5_566
C11 C1S 1.300(10) 5_566
I002 Bi01 3.2812(5) .
I002 Bi01 3.2812(5) 7_565
I003 Bi01 3.2450(6) .
I003 Bi01 3.2451(6) 7_565
I004 Bi01 3.2679(6) .
I004 Bi01 3.2679(6) 7_565
I005 Bi01 2.9547(6) .
I006 Bi01 2.9580(6) .
I007 Bi01 2.9464(6) .
N1A C8 1.325(18) .
N1A C15 1.343(18) .
N1A C10 1.627(16) .
C12 C10 1.48(2) .
C12 H12A 0.9800 .
C12 H12B 0.9800 .
C12 H12C 0.9800 .
C10 H10A 0.9900 .
C10 H10B 0.9900 .
C8 C16 1.44(2) .
C8 H8A 0.9500 .
C16 C14 1.38(2) .
C16 H16A 0.9500 .
C14 C13 1.39(2) .
C14 H14A 0.9500 .
C13 C15 1.36(2) .
C13 H13A 0.9500 .
C15 H15A 0.9500 .
